data_7020340
loop_
_publ_author_name
'Richards, Anne F.'
'Beavers, Christine M.'

_publ_section_title
;
 Synthesis and structures of a pentanuclear Al(III) phosphonate cage, an
 In(III) phosphonate polymer, and coordination compounds of the
 corresponding phosphonate ester with GaI3 and InCl3.
;
_journal_issue 37
_journal_name_full 'Dalton transactions (Cambridge, England : 2003)'
_journal_page_first 11305
_journal_page_last 11310
_journal_paper_doi 10.1039/c2dt31280h
_journal_volume 41
_journal_year 2012
_chemical_formula_moiety 'C17 H24 Cl3 In N O6 P'
_chemical_formula_sum 'C17 H24 Cl3 In N O6 P'
_chemical_formula_weight 590.51
_chemical_name_systematic
;
?
;
_space_group_crystal_system triclinic
_space_group_IT_number 2
_space_group_name_Hall '-P 1'
_space_group_name_H-M_alt 'P -1'
_symmetry_space_group_name_Hall '-P 1'
_symmetry_space_group_name_H-M 'P -1'
_atom_sites_solution_hydrogens geom
_atom_sites_solution_primary direct
_atom_sites_solution_secondary difmap
_audit_creation_date 2012-06-06
_audit_creation_method
;
Olex2 1.1
(compiled Nov 1 2011 20:42:30, GUI svn.r3906)
;
_cell_angle_alpha 99.131(4)
_cell_angle_beta 92.125(3)
_cell_angle_gamma 117.475(4)
_cell_formula_units_Z 2
_cell_length_a 7.9265(3)
_cell_length_b 8.0262(3)
_cell_length_c 21.3673(9)
_cell_measurement_reflns_used 8670
_cell_measurement_temperature 173.2
_cell_measurement_theta_max 30.8700
_cell_measurement_theta_min 2.4553
_cell_volume 1181.30(9)
_computing_cell_refinement
;
CrysAlisPro, Oxford Diffraction Ltd.,
Version 1.171.34.36 (release 02-08-2010 CrysAlis171 .NET)
(compiled Aug 2 2010,13:00:58)
;
_computing_data_collection
;
CrysAlisPro, Oxford Diffraction Ltd.,
Version 1.171.34.36 (release 02-08-2010 CrysAlis171 .NET)
(compiled Aug 2 2010,13:00:58)
;
_computing_data_reduction
;
CrysAlisPro, Oxford Diffraction Ltd.,
Version 1.171.34.36 (release 02-08-2010 CrysAlis171 .NET)
(compiled Aug 2 2010,13:00:58)
;
_computing_molecular_graphics
;
O. V. Dolomanov, L. J. Bourhis, R. J. Gildea, J. A. K. Howard and H. Puschmann,
OLEX2: a complete structure solution, refinement and analysis program.
J. Appl. Cryst. (2009). 42, 339-341.
;
_computing_publication_material
;
O. V. Dolomanov, L. J. Bourhis, R. J. Gildea, J. A. K. Howard and H. Puschmann,
OLEX2: a complete structure solution, refinement and analysis program.
J. Appl. Cryst. (2009). 42, 339-341.
;
_computing_structure_refinement
;
XL, G.M. Sheldrick, Acta Cryst.
(2008). A64, 112-122
;
_computing_structure_solution 'SHELXS-97 (Sheldrick, 1990)'
_diffrn_ambient_temperature 173.2
_diffrn_detector_area_resol_mean 10.3281
_diffrn_measured_fraction_theta_full 0.997
_diffrn_measured_fraction_theta_max 0.997
_diffrn_measurement_details
;
1 omega -25.00 47.00 1.0000 1.5000
omega____ theta____ kappa____ phi______ frames
- 15.0885 -99.0000 67.0000 72

2 omega -19.00 94.00 1.0000 1.5000
omega____ theta____ kappa____ phi______ frames
- 15.0885 77.0000 -180.0000 113

3 omega -25.00 0.00 1.0000 1.5000
omega____ theta____ kappa____ phi______ frames
- -15.8697 -99.0000 6.0000 25

4 omega -64.00 49.00 1.0000 1.5000
omega____ theta____ kappa____ phi______ frames
- 15.0885 -77.0000 -150.0000 113

5 omega -19.00 94.00 1.0000 1.5000
omega____ theta____ kappa____ phi______ frames
- 15.0885 77.0000 -60.0000 113

6 omega -58.00 4.00 1.0000 1.5000
omega____ theta____ kappa____ phi______ frames
- -15.8697 99.0000 -67.0000 62
;
_diffrn_measurement_device_type 'Xcalibur, Atlas, Gemini'
_diffrn_measurement_method '\w scans'
_diffrn_orient_matrix_UB_11 0.0426286000
_diffrn_orient_matrix_UB_12 -0.0520158000
_diffrn_orient_matrix_UB_13 -0.0163458000
_diffrn_orient_matrix_UB_21 -0.0666111000
_diffrn_orient_matrix_UB_22 -0.0271590000
_diffrn_orient_matrix_UB_23 -0.0275615000
_diffrn_orient_matrix_UB_31 0.0638912000
_diffrn_orient_matrix_UB_32 0.0829718000
_diffrn_orient_matrix_UB_33 -0.0110390000
_diffrn_radiation_monochromator graphite
_diffrn_radiation_type 'Mo K\a'
_diffrn_radiation_wavelength 0.7107
_diffrn_reflns_av_R_equivalents 0.0314
_diffrn_reflns_av_unetI/netI 0.0429
_diffrn_reflns_limit_h_max 10
_diffrn_reflns_limit_h_min -10
_diffrn_reflns_limit_k_max 10
_diffrn_reflns_limit_k_min -10
_diffrn_reflns_limit_l_max 27
_diffrn_reflns_limit_l_min -27
_diffrn_reflns_number 15037
_diffrn_reflns_theta_full 27.50
_diffrn_reflns_theta_max 27.50
_diffrn_reflns_theta_min 2.89
_diffrn_source 'Enhance (Mo) X-ray Source'
_diffrn_source_current n/a
_diffrn_source_voltage n/a
_exptl_absorpt_coefficient_mu 1.439
_exptl_absorpt_correction_T_max 1.00000
_exptl_absorpt_correction_T_min 0.74762
_exptl_absorpt_correction_type multi-scan
_exptl_absorpt_process_details
;
CrysAlisPro, Oxford Diffraction Ltd.,
Version 1.171.34.36 (release 02-08-2010 CrysAlis171 .NET)
(compiled Aug 2 2010,13:00:58)
Empirical absorption correction using spherical harmonics,
implemented in SCALE3 ABSPACK scaling algorithm.
;
_exptl_crystal_colour colorless
_exptl_crystal_density_diffrn 1.660
_exptl_crystal_density_method 'not measured'
_exptl_crystal_description block
_exptl_crystal_F_000 592
_exptl_crystal_size_max 0.03
_exptl_crystal_size_mid 0.02
_exptl_crystal_size_min 0.01
_refine_diff_density_max 0.999
_refine_diff_density_min -0.979
_refine_diff_density_rms 0.094
_refine_ls_extinction_method none
_refine_ls_goodness_of_fit_ref 1.048
_refine_ls_hydrogen_treatment constr
_refine_ls_matrix_type full
_refine_ls_number_parameters 262
_refine_ls_number_reflns 5421
_refine_ls_number_restraints 0
_refine_ls_restrained_S_all 1.048
_refine_ls_R_factor_all 0.0452
_refine_ls_R_factor_gt 0.0367
_refine_ls_shift/su_max 0.001
_refine_ls_shift/su_mean 0.000
_refine_ls_structure_factor_coef Fsqd
_refine_ls_weighting_details 'calc w=1/[\s^2^(Fo^2^)+(0.0306P)^2^+1.3222P] where P=(Fo^2^+2Fc^2^)/3'
_refine_ls_weighting_scheme calc
_refine_ls_wR_factor_gt 0.0771
_refine_ls_wR_factor_ref 0.0821
_reflns_number_gt 4778
_reflns_number_total 5421
_reflns_threshold_expression >2sigma(I)
_cod_data_source_file c2dt31280h.txt
_cod_data_source_block ar42
_cod_original_cell_volume 1181.30(8)
_cod_database_code 7020340
_chemical_oxdiff_formula 'C12 H12 N1 P1 O1 IN1 CL1'
_chemical_oxdiff_usercomment 'PHTAL INCL3 THF'
_reflns_odcompleteness_completeness 99.41
_reflns_odcompleteness_iscentric 1
_reflns_odcompleteness_theta 28.22

loop_
_space_group_symop_id
_space_group_symop_operation_xyz
1 'x, y, z'
2 '-x, -y, -z'

loop_
_atom_site_label
_atom_site_type_symbol
_atom_site_fract_x
_atom_site_fract_y
_atom_site_fract_z
_atom_site_U_iso_or_equiv
_atom_site_adp_type
_atom_site_occupancy
_atom_site_symmetry_multiplicity
_atom_site_calc_flag
_atom_site_refinement_flags
In1 In 0.03741(3) 0.10903(3) 0.354747(10) 0.02316(8) Uani 1 1 d .
Cl1 Cl -0.19005(12) -0.12230(13) 0.26949(4) 0.0400(2) Uani 1 1 d .
Cl2 Cl -0.01293(14) 0.36013(13) 0.40508(5) 0.0422(2) Uani 1 1 d .
Cl3 Cl 0.29844(12) 0.06379(14) 0.38635(4) 0.0374(2) Uani 1 1 d .
P1 P 0.26100(11) 0.31856(12) 0.22377(4) 0.02544(18) Uani 1 1 d .
O1 O -0.0101(6) 0.3420(7) 0.07914(15) 0.0839(13) Uani 1 1 d .
O2 O 0.3267(7) 0.0171(6) 0.08226(16) 0.0871(14) Uani 1 1 d .
O3 O 0.2835(7) 0.5087(4) 0.21072(14) 0.0881(14) Uani 1 1 d .
O4 O 0.1994(3) 0.2811(3) 0.28662(10) 0.0313(5) Uani 1 1 d .
O5 O 0.4525(4) 0.3229(7) 0.21310(14) 0.0888(15) Uani 1 1 d .
O6 O -0.1358(3) -0.0729(3) 0.42292(10) 0.0285(5) Uani 1 1 d .
N1 N 0.1556(4) 0.1813(4) 0.09662(12) 0.0273(6) Uani 1 1 d .
C1 C 0.0966(5) 0.2816(6) 0.06187(17) 0.0397(9) Uani 1 1 d .
C2 C 0.1896(5) 0.2895(5) 0.00240(15) 0.0305(7) Uani 1 1 d .
C3 C 0.1853(7) 0.3765(7) -0.04761(19) 0.0526(11) Uani 1 1 d .
H3 H 0.1127 0.4431 -0.0485 0.063 Uiso 1 1 calc R
C4 C 0.2906(6) 0.3636(6) -0.09665(18) 0.0446(10) Uani 1 1 d .
H4 H 0.2923 0.4247 -0.1314 0.054 Uiso 1 1 calc R
C5 C 0.3913(6) 0.2655(6) -0.09607(18) 0.0461(10) Uani 1 1 d .
H5 H 0.4620 0.2586 -0.1304 0.055 Uiso 1 1 calc R
C6 C 0.3922(7) 0.1747(7) -0.04570(19) 0.0518(11) Uani 1 1 d .
H6 H 0.4608 0.1041 -0.0454 0.062 Uiso 1 1 calc R
C7 C 0.2905(5) 0.1910(5) 0.00344(16) 0.0324(8) Uani 1 1 d .
C8 C 0.2670(6) 0.1153(6) 0.06343(17) 0.0379(8) Uani 1 1 d .
C9 C 0.0975(5) 0.1400(5) 0.15815(15) 0.0303(7) Uani 1 1 d .
H9A H 0.0874 0.0143 0.1618 0.036 Uiso 1 1 calc R
H9B H -0.0310 0.1303 0.1608 0.036 Uiso 1 1 calc R
C10 C 0.5967(6) 0.3382(7) 0.2559(2) 0.0541(11) Uani 1 1 d .
H10A H 0.5374 0.2509 0.2858 0.065 Uiso 1 1 calc R
H10B H 0.6634 0.4705 0.2813 0.065 Uiso 1 1 calc R
C11 C 0.7349(7) 0.2950(10) 0.2277(3) 0.0809(18) Uani 1 1 d .
H11A H 0.8308 0.3090 0.2613 0.121 Uiso 1 1 calc R
H11B H 0.7979 0.3832 0.1990 0.121 Uiso 1 1 calc R
H11C H 0.6713 0.1630 0.2034 0.121 Uiso 1 1 calc R
C12 C 0.2769(6) 0.6611(6) 0.25207(18) 0.0396(9) Uani 1 1 d .
H12A H 0.4052 0.7480 0.2763 0.048 Uiso 1 1 calc R
H12B H 0.1857 0.6095 0.2831 0.048 Uiso 1 1 calc R
C13 C 0.2163(8) 0.7689(8) 0.2153(2) 0.0641(13) Uani 1 1 d .
H13A H 0.2132 0.8745 0.2445 0.096 Uiso 1 1 calc R
H13B H 0.0881 0.6833 0.1920 0.096 Uiso 1 1 calc R
H13C H 0.3071 0.8206 0.1848 0.096 Uiso 1 1 calc R
C14 C -0.3277(5) -0.0963(6) 0.43009(19) 0.0404(9) Uani 1 1 d .
H14A H -0.3702 -0.0449 0.3972 0.049 Uiso 1 1 calc R
H14B H -0.3314 -0.0307 0.4730 0.049 Uiso 1 1 calc R
C15 C -0.4520(6) -0.3124(6) 0.4212(2) 0.0577(13) Uani 1 1 d .
H15A H -0.5645 -0.3444 0.4449 0.069 Uiso 1 1 calc R
H15B H -0.4970 -0.3720 0.3755 0.069 Uiso 1 1 calc R
C16 C -0.3215(6) -0.3769(6) 0.4479(2) 0.0476(10) Uani 1 1 d .
H16A H -0.3651 -0.5140 0.4302 0.057 Uiso 1 1 calc R
H16B H -0.3131 -0.3571 0.4951 0.057 Uiso 1 1 calc R
C17 C -0.1325(5) -0.2520(5) 0.42705(18) 0.0379(8) Uani 1 1 d .
H17A H -0.0251 -0.2278 0.4586 0.045 Uiso 1 1 calc R
H17B H -0.1182 -0.3131 0.3850 0.045 Uiso 1 1 calc R

loop_
_atom_site_aniso_label
_atom_site_aniso_U_11
_atom_site_aniso_U_22
_atom_site_aniso_U_33
_atom_site_aniso_U_23
_atom_site_aniso_U_13
_atom_site_aniso_U_12
In1 0.02328(12) 0.02212(12) 0.02189(12) 0.00666(9) 0.00457(8) 0.00809(9)
Cl1 0.0353(5) 0.0359(5) 0.0284(4) 0.0040(4) -0.0007(3) 0.0010(4)
Cl2 0.0509(5) 0.0317(5) 0.0496(5) 0.0075(4) 0.0164(4) 0.0237(4)
Cl3 0.0313(4) 0.0466(5) 0.0414(5) 0.0169(4) 0.0068(3) 0.0215(4)
P1 0.0258(4) 0.0248(4) 0.0227(4) 0.0083(3) 0.0058(3) 0.0082(3)
O1 0.112(3) 0.173(4) 0.0513(19) 0.052(2) 0.0382(19) 0.127(3)
O2 0.169(4) 0.123(3) 0.064(2) 0.057(2) 0.063(2) 0.133(3)
O3 0.204(4) 0.0341(17) 0.0392(17) 0.0198(14) 0.054(2) 0.060(2)
O4 0.0331(12) 0.0303(12) 0.0246(12) 0.0110(10) 0.0076(9) 0.0083(10)
O5 0.0343(17) 0.206(5) 0.0378(17) 0.043(2) 0.0112(13) 0.060(2)
O6 0.0270(12) 0.0277(12) 0.0308(12) 0.0131(10) 0.0095(9) 0.0102(9)
N1 0.0304(14) 0.0306(15) 0.0243(14) 0.0054(11) 0.0044(11) 0.0173(12)
C1 0.042(2) 0.065(3) 0.0291(19) 0.0124(18) 0.0030(15) 0.038(2)
C2 0.0354(18) 0.0362(19) 0.0235(17) 0.0036(14) 0.0001(13) 0.0208(15)
C3 0.079(3) 0.076(3) 0.033(2) 0.019(2) 0.009(2) 0.059(3)
C4 0.059(3) 0.048(2) 0.029(2) 0.0134(17) 0.0056(17) 0.025(2)
C5 0.049(2) 0.060(3) 0.028(2) 0.0078(18) 0.0107(16) 0.025(2)
C6 0.072(3) 0.072(3) 0.041(2) 0.020(2) 0.022(2) 0.055(3)
C7 0.0374(19) 0.0337(19) 0.0279(18) 0.0023(14) 0.0039(14) 0.0196(16)
C8 0.060(2) 0.040(2) 0.0308(19) 0.0110(16) 0.0140(16) 0.0358(19)
C9 0.0285(17) 0.0301(18) 0.0288(17) 0.0068(14) 0.0055(13) 0.0106(14)
C10 0.056(3) 0.077(3) 0.052(3) 0.029(2) 0.011(2) 0.046(3)
C11 0.051(3) 0.125(5) 0.085(4) 0.034(4) 0.021(3) 0.052(3)
C12 0.043(2) 0.039(2) 0.042(2) 0.0038(17) 0.0090(16) 0.0246(17)
C13 0.090(4) 0.071(3) 0.057(3) 0.025(3) 0.022(3) 0.054(3)
C14 0.0300(19) 0.051(2) 0.042(2) 0.0186(18) 0.0133(15) 0.0177(17)
C15 0.033(2) 0.054(3) 0.064(3) 0.026(2) -0.0002(19) -0.0023(19)
C16 0.046(2) 0.033(2) 0.048(2) 0.0139(18) 0.0094(18) 0.0039(17)
C17 0.041(2) 0.0276(18) 0.041(2) 0.0142(16) 0.0050(16) 0.0109(16)

loop_
_atom_type_symbol
_atom_type_description
_atom_type_scat_dispersion_real
_atom_type_scat_dispersion_imag
_atom_type_scat_source
C C 0.0033 0.0016 'International Tables Vol C Tables 4.2.6.8 and 6.1.1.4'
H H 0.0000 0.0000 'International Tables Vol C Tables 4.2.6.8 and 6.1.1.4'
Cl Cl 0.1484 0.1585 'International Tables Vol C Tables 4.2.6.8 and 6.1.1.4'
In In -0.7276 1.3100 'International Tables Vol C Tables 4.2.6.8 and 6.1.1.4'
N N 0.0061 0.0033 'International Tables Vol C Tables 4.2.6.8 and 6.1.1.4'
O O 0.0106 0.0060 'International Tables Vol C Tables 4.2.6.8 and 6.1.1.4'
P P 0.1023 0.0942 'International Tables Vol C Tables 4.2.6.8 and 6.1.1.4'

loop_
_geom_angle_atom_site_label_1
_geom_angle_atom_site_label_2
_geom_angle_atom_site_label_3
_geom_angle
Cl2 In1 Cl1 119.22(4)
Cl2 In1 Cl3 123.66(4)
Cl3 In1 Cl1 117.08(4)
O4 In1 Cl1 90.21(6)
O4 In1 Cl2 90.87(7)
O4 In1 Cl3 90.92(7)
O4 In1 O6 178.53(8)
O6 In1 Cl1 88.35(6)
O6 In1 Cl2 89.58(6)
O6 In1 Cl3 90.00(6)
O3 P1 O5 105.2(2)
O3 P1 C9 105.38(19)
O4 P1 O3 113.72(15)
O4 P1 O5 114.57(15)
O4 P1 C9 113.27(14)
O5 P1 C9 103.69(19)
C12 O3 P1 129.8(3)
P1 O4 In1 156.29(15)
C10 O5 P1 130.8(3)
C14 O6 In1 119.2(2)
C14 O6 C17 109.6(3)
C17 O6 In1 119.94(19)
C1 N1 C9 124.1(3)
C8 N1 C1 111.8(3)
C8 N1 C9 124.0(3)
O1 C1 N1 123.8(3)
O1 C1 C2 130.6(3)
N1 C1 C2 105.7(3)
C3 C2 C1 130.2(3)
C7 C2 C1 108.2(3)
C7 C2 C3 121.6(3)
C2 C3 H3 121.2
C2 C3 C4 117.5(4)
C4 C3 H3 121.2
C3 C4 H4 119.3
C5 C4 C3 121.4(4)
C5 C4 H4 119.3
C4 C5 H5 119.6
C4 C5 C6 120.8(4)
C6 C5 H5 119.6
C5 C6 H6 121.2
C7 C6 C5 117.6(4)
C7 C6 H6 121.2
C2 C7 C6 121.1(3)
C2 C7 C8 108.5(3)
C6 C7 C8 130.4(3)
O2 C8 N1 124.1(3)
O2 C8 C7 130.3(3)
N1 C8 C7 105.7(3)
P1 C9 H9A 109.0
P1 C9 H9B 109.0
N1 C9 P1 112.9(2)
N1 C9 H9A 109.0
N1 C9 H9B 109.0
H9A C9 H9B 107.8
O5 C10 H10A 108.5
O5 C10 H10B 108.5
O5 C10 C11 114.9(4)
H10A C10 H10B 107.5
C11 C10 H10A 108.5
C11 C10 H10B 108.5
C10 C11 H11A 109.5
C10 C11 H11B 109.5
C10 C11 H11C 109.5
H11A C11 H11B 109.5
H11A C11 H11C 109.5
H11B C11 H11C 109.5
O3 C12 H12A 109.6
O3 C12 H12B 109.6
O3 C12 C13 110.4(4)
H12A C12 H12B 108.1
C13 C12 H12A 109.6
C13 C12 H12B 109.6
C12 C13 H13A 109.5
C12 C13 H13B 109.5
C12 C13 H13C 109.5
H13A C13 H13B 109.5
H13A C13 H13C 109.5
H13B C13 H13C 109.5
O6 C14 H14A 111.0
O6 C14 H14B 111.0
O6 C14 C15 103.6(3)
H14A C14 H14B 109.0
C15 C14 H14A 111.0
C15 C14 H14B 111.0
C14 C15 H15A 111.0
C14 C15 H15B 111.0
H15A C15 H15B 109.0
C16 C15 C14 103.6(3)
C16 C15 H15A 111.0
C16 C15 H15B 111.0
C15 C16 H16A 111.1
C15 C16 H16B 111.1
C15 C16 C17 103.3(3)
H16A C16 H16B 109.1
C17 C16 H16A 111.1
C17 C16 H16B 111.1
O6 C17 C16 105.3(3)
O6 C17 H17A 110.7
O6 C17 H17B 110.7
C16 C17 H17A 110.7
C16 C17 H17B 110.7
H17A C17 H17B 108.8

loop_
_geom_bond_atom_site_label_1
_geom_bond_atom_site_label_2
_geom_bond_distance
In1 Cl1 2.3686(9)
In1 Cl2 2.3374(9)
In1 Cl3 2.3529(9)
In1 O4 2.194(2)
In1 O6 2.261(2)
P1 O3 1.525(3)
P1 O4 1.474(2)
P1 O5 1.528(3)
P1 C9 1.793(3)
O1 C1 1.196(4)
O2 C8 1.199(4)
O3 C12 1.414(5)
O5 C10 1.385(5)
O6 C14 1.461(4)
O6 C17 1.466(4)
N1 C1 1.389(4)
N1 C8 1.387(4)
N1 C9 1.447(4)
C1 C2 1.488(5)
C2 C3 1.374(5)
C2 C7 1.361(5)
C3 H3 0.9500
C3 C4 1.384(6)
C4 H4 0.9500
C4 C5 1.356(6)
C5 H5 0.9500
C5 C6 1.394(6)
C6 H6 0.9500
C6 C7 1.373(5)
C7 C8 1.486(5)
C9 H9A 0.9900
C9 H9B 0.9900
C10 H10A 0.9900
C10 H10B 0.9900
C10 C11 1.420(6)
C11 H11A 0.9800
C11 H11B 0.9800
C11 H11C 0.9800
C12 H12A 0.9900
C12 H12B 0.9900
C12 C13 1.473(6)
C13 H13A 0.9800
C13 H13B 0.9800
C13 H13C 0.9800
C14 H14A 0.9900
C14 H14B 0.9900
C14 C15 1.523(6)
C15 H15A 0.9900
C15 H15B 0.9900
C15 C16 1.486(6)
C16 H16A 0.9900
C16 H16B 0.9900
C16 C17 1.501(5)
C17 H17A 0.9900
C17 H17B 0.9900

loop_
_geom_torsion_atom_site_label_1
_geom_torsion_atom_site_label_2
_geom_torsion_atom_site_label_3
_geom_torsion_atom_site_label_4
_geom_torsion
In1 O6 C14 C15 129.3(3)
In1 O6 C17 C16 -152.5(2)
Cl1 In1 O4 P1 -19.7(4)
Cl1 In1 O6 C14 -66.5(2)
Cl1 In1 O6 C17 73.5(2)
Cl2 In1 O4 P1 -138.9(4)
Cl2 In1 O6 C14 52.7(2)
Cl2 In1 O6 C17 -167.3(2)
Cl3 In1 O4 P1 97.4(4)
Cl3 In1 O6 C14 176.4(2)
Cl3 In1 O6 C17 -43.6(2)
P1 O3 C12 C13 -153.6(4)
P1 O5 C10 C11 166.6(5)
O1 C1 C2 C3 3.5(8)
O1 C1 C2 C7 -176.7(5)
O3 P1 O4 In1 138.9(4)
O3 P1 O5 C10 110.0(5)
O3 P1 C9 N1 53.1(3)
O4 In1 O6 C14 -55(3)
O4 In1 O6 C17 85(3)
O4 P1 O3 C12 8.5(5)
O4 P1 O5 C10 -15.6(6)
O4 P1 C9 N1 178.0(2)
O5 P1 O3 C12 -117.6(5)
O5 P1 O4 In1 -100.1(4)
O5 P1 C9 N1 -57.2(3)
O6 In1 O4 P1 -31(4)
O6 C14 C15 C16 32.6(4)
N1 C1 C2 C3 -177.7(4)
N1 C1 C2 C7 2.1(4)
C1 N1 C8 O2 -176.2(5)
C1 N1 C8 C7 3.6(4)
C1 N1 C9 P1 -92.2(4)
C1 C2 C3 C4 178.5(4)
C1 C2 C7 C6 -179.8(4)
C1 C2 C7 C8 0.0(4)
C2 C3 C4 C5 1.3(7)
C2 C7 C8 O2 177.7(5)
C2 C7 C8 N1 -2.2(4)
C3 C2 C7 C6 0.0(6)
C3 C2 C7 C8 179.8(4)
C3 C4 C5 C6 -0.2(7)
C4 C5 C6 C7 -1.0(7)
C5 C6 C7 C2 1.1(6)
C5 C6 C7 C8 -178.7(4)
C6 C7 C8 O2 -2.5(8)
C6 C7 C8 N1 177.6(4)
C7 C2 C3 C4 -1.2(6)
C8 N1 C1 O1 175.3(4)
C8 N1 C1 C2 -3.6(4)
C8 N1 C9 P1 92.0(4)
C9 P1 O3 C12 133.2(4)
C9 P1 O4 In1 18.6(4)
C9 P1 O5 C10 -139.6(5)
C9 N1 C1 O1 -0.9(6)
C9 N1 C1 C2 -179.8(3)
C9 N1 C8 O2 0.0(6)
C9 N1 C8 C7 179.8(3)
C14 O6 C17 C16 -9.1(4)
C14 C15 C16 C17 -38.2(4)
C15 C16 C17 O6 29.5(4)
C17 O6 C14 C15 -14.4(4)
